data_7242496
loop_
_publ_author_name
'Li, Jie'
'Tan, Yi'
'Cao, Chen'
'Wang, Zhi-Kang'
'Niu, Zheng'
'Song, Ying-Lin'
'Lang, Jian-Ping'

_publ_section_title
;
 One-dimensional and two-dimensional coordination polymers from cluster
 modular construction
;
_journal_issue 17
_journal_name_full CrystEngComm
_journal_page_first 3160
_journal_page_last 3166
_journal_paper_doi 10.1039/D1CE00206F
_journal_volume 23
_journal_year 2021
_chemical_formula_moiety 'C114 H140 B8 Cu6 Fe3 N36 O26 S8 W2'
_chemical_formula_sum 'C114 H140 B8 Cu6 Fe3 N36 O26 S8 W2'
_chemical_formula_weight 3690.06
_space_group_crystal_system trigonal
_space_group_IT_number 165
_space_group_name_Hall '-P 3 2"c'
_space_group_name_H-M_alt 'P -3 c 1'
_atom_sites_solution_hydrogens geom
_audit_creation_date 2021-03-07
_audit_creation_method
;
Olex2 1.3-alpha
(compiled 2020.09.11 svn.r3730fd0d for OlexSys, GUI svn.r6159)
;
_audit_update_record
;
2021-03-07 deposited with the CCDC.	2021-03-22 downloaded from the CCDC.
;
_cell_angle_alpha 90
_cell_angle_beta 90
_cell_angle_gamma 120
_cell_formula_units_Z 2
_cell_length_a 22.8904(7)
_cell_length_b 22.8904(7)
_cell_length_c 27.7745(9)
_cell_measurement_reflns_used 9555
_cell_measurement_temperature 150(2)
_cell_measurement_theta_max 28.12
_cell_measurement_theta_min 2.31
_cell_volume 12603.3(7)
_computing_molecular_graphics 'Olex2 1.3-alpha (Dolomanov et al., 2009)'
_computing_publication_material 'Olex2 1.3-alpha (Dolomanov et al., 2009)'
_computing_structure_refinement 'SHELXL 2018/3 (Sheldrick, 2015)'
_computing_structure_solution 'SHELXT 2014/5 (Sheldrick, 2014)'
_diffrn_ambient_temperature 150.02
_diffrn_measured_fraction_theta_full 0.999
_diffrn_measured_fraction_theta_max 0.999
_diffrn_measurement_device_type 'Bruker APEX-II CCD'
_diffrn_measurement_method '\f and \w scans'
_diffrn_radiation_type MoK\a
_diffrn_radiation_wavelength 0.71073
_diffrn_reflns_av_R_equivalents 0.0756
_diffrn_reflns_av_unetI/netI 0.0251
_diffrn_reflns_Laue_measured_fraction_full 0.999
_diffrn_reflns_Laue_measured_fraction_max 0.999
_diffrn_reflns_limit_h_max 30
_diffrn_reflns_limit_h_min -30
_diffrn_reflns_limit_k_max 30
_diffrn_reflns_limit_k_min -30
_diffrn_reflns_limit_l_max 37
_diffrn_reflns_limit_l_min -37
_diffrn_reflns_number 253131
_diffrn_reflns_point_group_measured_fraction_full 0.999
_diffrn_reflns_point_group_measured_fraction_max 0.999
_diffrn_reflns_theta_full 25.242
_diffrn_reflns_theta_max 28.293
_diffrn_reflns_theta_min 1.790
_exptl_absorpt_coefficient_mu 1.682
_exptl_absorpt_correction_T_max 0.7457
_exptl_absorpt_correction_T_min 0.5993
_exptl_absorpt_correction_type multi-scan
_exptl_absorpt_process_details 'SADABS-2008/1 - Bruker AXS area detector scaling and absorption correction'
_exptl_crystal_colour red
_exptl_crystal_colour_primary red
_exptl_crystal_density_diffrn 0.972
_exptl_crystal_description BLOCK
_exptl_crystal_F_000 3704
_exptl_crystal_size_max 0.15
_exptl_crystal_size_mid 0.1
_exptl_crystal_size_min 0.05
_refine_diff_density_max 4.712
_refine_diff_density_min -1.322
_refine_diff_density_rms 0.254
_refine_ls_extinction_coef 0.0024(2)
_refine_ls_extinction_expression Fc^*^=kFc[1+0.001xFc^2^\l^3^/sin(2\q)]^-1/4^
_refine_ls_extinction_method 'SHELXL-2018/3 (Sheldrick 2018)'
_refine_ls_goodness_of_fit_ref 1.172
_refine_ls_hydrogen_treatment constr
_refine_ls_matrix_type full
_refine_ls_number_parameters 310
_refine_ls_number_reflns 10441
_refine_ls_number_restraints 63
_refine_ls_restrained_S_all 1.187
_refine_ls_R_factor_all 0.1048
_refine_ls_R_factor_gt 0.0689
_refine_ls_shift/su_max 0.001
_refine_ls_shift/su_mean 0.000
_refine_ls_structure_factor_coef Fsqd
_refine_ls_weighting_details 'w=1/[\s^2^(Fo^2^)+(0.1232P)^2^+73.7611P] where P=(Fo^2^+2Fc^2^)/3'
_refine_ls_weighting_scheme calc
_refine_ls_wR_factor_gt 0.2023
_refine_ls_wR_factor_ref 0.2535
_reflns_Friedel_coverage 0.000
_reflns_number_gt 7575
_reflns_number_total 10441
_reflns_threshold_expression 'I > 2\s(I)'
_cod_data_source_file d1ce00206f2.cif
_cod_data_source_block t
_cod_depositor_comments 'Adding full bibliography for 7242495--7242496.cif.'
_cod_original_cell_volume 12603.3(9)
_cod_database_code 7242496
_shelx_shelxl_version_number 2018/3
_shelx_space_group_comment
;
The symmetry employed for this shelxl refinement is uniquely defined
by the following loop, which should always be used as a source of
symmetry information in preference to the above space-group names.
They are only intended as comments.
;
_shelx_estimated_absorpt_t_max 0.921
_shelx_estimated_absorpt_t_min 0.786
_olex2_refinement_description
;
1. Fixed Uiso
 At 1.2 times of:
  All B(H) groups, All C(H) groups, All C(H,H) groups
 At 1.5 times of:
  All C(H,H,H) groups
2. Restrained planarity
 C10B, C9, C8B, C7B, N3, C11B
 with sigma of 0.1
3. Uiso/Uaniso restraints and constraints
Uanis(C10A) \\sim Ueq, Uanis(C11A) \\sim Ueq, Uanis(C10B) \\sim Ueq,
Uanis(C11B) \\sim Ueq, Uanis(C7B) \\sim Ueq, Uanis(C7A) \\sim Ueq, Uanis(C8B)
\\sim Ueq, Uanis(C8A) \\sim Ueq: with sigma of 0.01 and sigma for terminal
atoms of 0.01
Uanis(S2) \\sim Ueq: with sigma of 0.005 and sigma for terminal atoms of 0.01
Uanis(O3) \\sim Ueq: with sigma of 0.005 and sigma for terminal atoms of 0.01
Uanis(C7B) = Uanis(C7A)
Uanis(C8B) = Uanis(C8A)
Uanis(C10A) = Uanis(C10B)
Uanis(C11A) = Uanis(C11B)
4. Others
 Sof(C7B)=Sof(H7B)=Sof(C8B)=Sof(H8B)=Sof(C10B)=Sof(H10B)=Sof(C11B)=Sof(H11B)=1-
 FVAR(1)
 Sof(C10A)=Sof(H10A)=Sof(C11A)=Sof(H11A)=Sof(C7A)=Sof(H7A)=Sof(C8A)=Sof(H8A)=
 FVAR(1)
5.a Ternary CH refined with riding coordinates:
 B2(H2)
5.b Secondary CH2 refined with riding coordinates:
 C13(H13A,H13B), C14(H14A,H14B), C15(H15A,H15B), C16(H16A,H16B), C19(H19A,
 H19B), C20(H20A,H20B)
5.c Aromatic/amide H refined with riding coordinates:
 C3(H3), C7B(H7B), C8B(H8B), C10A(H10A), C11A(H11A), C7A(H7A), C8A(H8A),
 C10B(H10B), C11B(H11B)
5.d Fitted hexagon refined as free rotating group:
 C9(C10A,C11A,N3,C7A,C8A)
5.e Idealised Me refined as rotating group:
 C5(H5A,H5B,H5C), C6(H6A,H6B,H6C)
;
_olex2_submission_special_instructions 'No special instructions were received'

loop_
_space_group_symop_operation_xyz
'x, y, z'
'-y, x-y, z'
'-x+y, -x, z'
'y, x, -z+1/2'
'x-y, -y, -z+1/2'
'-x, -x+y, -z+1/2'
'-x, -y, -z'
'y, -x+y, -z'
'x-y, x, -z'
'-y, -x, z-1/2'
'-x+y, y, z-1/2'
'x, x-y, z-1/2'

loop_
_atom_site_label
_atom_site_type_symbol
_atom_site_fract_x
_atom_site_fract_y
_atom_site_fract_z
_atom_site_U_iso_or_equiv
_atom_site_adp_type
_atom_site_occupancy
_atom_site_site_symmetry_order
_atom_site_calc_flag
_atom_site_refinement_flags_posn
_atom_site_refinement_flags_adp
_atom_site_refinement_flags_occupancy
_atom_site_disorder_assembly
_atom_site_disorder_group
Cu1 Cu 0.39146(5) 0.75006(5) 0.47029(3) 0.0415(2) Uani 1 1 d . . . . .
Fe2 Fe 0.54106(6) 1.000000 0.750000 0.0337(3) Uani 1 2 d S T P . .
W1 W 0.333333 0.666667 0.39798(2) 0.02613(17) Uani 1 3 d S T P . .
S1 S 0.43750(9) 0.69835(9) 0.43226(5) 0.0358(4) Uani 1 1 d . . . . .
S2 S 0.333333 0.666667 0.58831(18) 0.0924(16) Uani 1 3 d S TU P . .
O1 O 0.5688(3) 1.0112(3) 0.64600(17) 0.068(2) Uani 1 1 d . . . . .
O2 O 0.4516(3) 0.9424(3) 0.66774(18) 0.0528(13) Uani 1 1 d . . . . .
O3 O 0.3032(6) 0.7024(6) 0.6105(3) 0.114(3) Uani 1 1 d . U . . .
O4 O 0.333333 0.666667 0.5350(3) 0.049(2) Uani 1 3 d S T P . .
O5 O 0.6285(3) 1.0999(3) 0.81928(17) 0.0542(14) Uani 1 1 d . . . . .
N1 N 0.3516(3) 0.6154(3) 0.29483(16) 0.0288(10) Uani 1 1 d . . . . .
N2 N 0.3586(3) 0.6085(3) 0.34352(17) 0.0284(10) Uani 1 1 d . . . . .
N4 N 0.5888(3) 1.0399(3) 0.6912(2) 0.0499(16) Uani 1 1 d . . . . .
N5 N 0.6190(3) 1.0786(3) 0.77232(19) 0.0408(13) Uani 1 1 d . . . . .
N6 N 0.4605(4) 0.9706(3) 0.7128(2) 0.0470(15) Uani 1 1 d . . . . .
B2 B 0.333333 0.666667 0.2761(4) 0.024(2) Uani 1 3 d S T P . .
H2 H 0.333333 0.666668 0.240104 0.029 Uiso 1 3 calc R U P . .
C2 C 0.3650(3) 0.5735(3) 0.2695(2) 0.0322(12) Uani 1 1 d . . . . .
C3 C 0.3814(4) 0.5380(4) 0.3015(2) 0.0380(14) Uani 1 1 d . . . . .
H3 H 0.392521 0.504205 0.294021 0.046 Uiso 1 1 calc R U . . .
C4 C 0.3783(3) 0.5620(3) 0.3474(2) 0.0352(13) Uani 1 1 d . . . . .
C5 C 0.3617(4) 0.5692(4) 0.2158(2) 0.0408(15) Uani 1 1 d . . . . .
H5A H 0.321299 0.569670 0.204607 0.061 Uiso 1 1 calc R U . . .
H5B H 0.359561 0.527248 0.205427 0.061 Uiso 1 1 calc R U . . .
H5C H 0.401913 0.607807 0.202117 0.061 Uiso 1 1 calc R U . . .
C6 C 0.3912(4) 0.5352(4) 0.3928(3) 0.0477(18) Uani 1 1 d . . . . .
H6A H 0.349175 0.511070 0.411247 0.072 Uiso 1 1 calc R U . . .
H6B H 0.425088 0.572790 0.412097 0.072 Uiso 1 1 calc R U . . .
H6C H 0.407725 0.504293 0.384965 0.072 Uiso 1 1 calc R U . . .
C7B C 0.3926(13) 0.8292(11) 0.5467(7) 0.059(3) Uani 0.430(10) 1 d . U P A 2
H7B H 0.346149 0.805842 0.538266 0.070 Uiso 0.430(10) 1 calc R U P A 2
C8B C 0.4135(13) 0.8709(10) 0.5874(7) 0.060(3) Uani 0.430(10) 1 d . U P A 2
H8B H 0.383998 0.878767 0.606858 0.072 Uiso 0.430(10) 1 calc R U P A 2
C9 C 0.4922(4) 0.9036(3) 0.59768(18) 0.054(2) Uani 1 1 d G . . . .
C10A C 0.5153(4) 0.8598(5) 0.5851(3) 0.057(3) Uani 0.570(10) 1 d G U P A 1
H10A H 0.549017 0.858114 0.603960 0.069 Uiso 0.570(10) 1 calc R U P A 1
C11A C 0.4889(4) 0.8185(4) 0.5449(3) 0.054(3) Uani 0.570(10) 1 d G U P A 1
H11A H 0.504674 0.788591 0.536333 0.064 Uiso 0.570(10) 1 calc R U P A 1
N3 N 0.4395(3) 0.8210(3) 0.51734(16) 0.0503(16) Uani 1 1 d G . . A .
C7A C 0.4165(4) 0.8647(5) 0.5299(3) 0.059(3) Uani 0.570(10) 1 d G U P A 1
H7A H 0.382743 0.866405 0.511059 0.070 Uiso 0.570(10) 1 calc R U P A 1
C8A C 0.4428(5) 0.9060(4) 0.5701(3) 0.060(3) Uani 0.570(10) 1 d G U P A 1
H8A H 0.427086 0.935929 0.578686 0.072 Uiso 0.570(10) 1 calc R U P A 1
C12 C 0.6492(4) 1.0937(3) 0.6936(2) 0.0404(15) Uani 1 1 d . . . . .
C13 C 0.6960(4) 1.1270(4) 0.6521(3) 0.0499(18) Uani 1 1 d . . . . .
H13A H 0.670298 1.129518 0.624294 0.060 Uiso 1 1 calc R U . . .
H13B H 0.716797 1.099853 0.642392 0.060 Uiso 1 1 calc R U . . .
C14 C 0.7513(4) 1.1980(4) 0.6659(3) 0.0539(19) Uani 1 1 d . . . . .
H14A H 0.732110 1.228355 0.666033 0.065 Uiso 1 1 calc R U . . .
H14B H 0.787366 1.214822 0.641302 0.065 Uiso 1 1 calc R U . . .
C15 C 0.7820(4) 1.2007(4) 0.7152(3) 0.0506(19) Uani 1 1 d . . . . .
H15A H 0.799860 1.169225 0.715871 0.061 Uiso 1 1 calc R U . . .
H15B H 0.819874 1.246789 0.721333 0.061 Uiso 1 1 calc R U . . .
C16 C 0.7285(4) 1.1811(4) 0.7543(3) 0.0468(17) Uani 1 1 d . . . . .
H16A H 0.746393 1.175246 0.785244 0.056 Uiso 1 1 calc R U . . .
H16B H 0.718134 1.217990 0.758391 0.056 Uiso 1 1 calc R U . . .
C17 C 0.6655(3) 1.1177(3) 0.7420(2) 0.0370(14) Uani 1 1 d . . . . .
C18 C 0.4149(4) 0.9841(3) 0.7272(3) 0.0417(15) Uani 1 1 d . . . . .
C19 C 0.3520(5) 0.9688(5) 0.6995(4) 0.064(2) Uani 1 1 d . . . . .
H19A H 0.364751 0.989613 0.667098 0.077 Uiso 1 1 calc R U . . .
H19B H 0.323360 0.919455 0.695305 0.077 Uiso 1 1 calc R U . . .
C20 C 0.3133(8) 0.9956(11) 0.7254(6) 0.138(7) Uani 1 1 d . . . . .
H20A H 0.326182 1.039920 0.710921 0.166 Uiso 1 1 calc R U . . .
H20B H 0.265089 0.965234 0.717752 0.166 Uiso 1 1 calc R U . . .
B1 B 0.5115(5) 0.9419(4) 0.6496(3) 0.0436(19) Uani 1 1 d . . . . .
C10B C 0.5264(11) 0.8901(10) 0.5700(6) 0.057(3) Uani 0.430(10) 1 d . U P A 2
H10B H 0.573358 0.909719 0.575920 0.069 Uiso 0.430(10) 1 calc R U P A 2
C11B C 0.4989(11) 0.8478(11) 0.5309(7) 0.054(3) Uani 0.430(10) 1 d . U P A 2
H11B H 0.528379 0.838305 0.512739 0.064 Uiso 0.430(10) 1 calc R U P A 2

loop_
_atom_site_aniso_label
_atom_site_aniso_U_11
_atom_site_aniso_U_22
_atom_site_aniso_U_33
_atom_site_aniso_U_23
_atom_site_aniso_U_13
_atom_site_aniso_U_12
Cu1 0.0527(5) 0.0490(5) 0.0216(4) -0.0112(3) -0.0081(3) 0.0244(4)
Fe2 0.0480(6) 0.0277(6) 0.0186(5) -0.0032(4) -0.0016(2) 0.0139(3)
W1 0.0326(2) 0.0326(2) 0.0131(2) 0.000 0.000 0.01632(10)
S1 0.0403(8) 0.0472(9) 0.0210(7) -0.0018(6) -0.0054(6) 0.0228(7)
S2 0.120(2) 0.120(2) 0.0365(19) 0.000 0.000 0.0602(12)
O1 0.080(4) 0.058(3) 0.020(2) -0.007(2) 0.006(2) 0.001(3)
O2 0.069(4) 0.055(3) 0.031(3) -0.012(2) -0.019(2) 0.029(3)
O3 0.158(7) 0.142(7) 0.059(4) -0.030(4) -0.002(4) 0.087(6)
O4 0.060(4) 0.060(4) 0.027(4) 0.000 0.000 0.0298(18)
O5 0.060(3) 0.056(3) 0.026(2) -0.019(2) -0.003(2) 0.013(3)
N1 0.035(3) 0.034(3) 0.014(2) 0.0013(18) 0.0016(18) 0.015(2)
N2 0.035(2) 0.034(2) 0.018(2) -0.0039(19) -0.0018(19) 0.018(2)
N4 0.060(4) 0.042(3) 0.023(3) -0.008(2) -0.002(3) 0.007(3)
N5 0.050(3) 0.041(3) 0.023(2) -0.010(2) 0.000(2) 0.016(3)
N6 0.065(4) 0.051(4) 0.028(3) -0.007(3) -0.013(3) 0.031(3)
B2 0.028(3) 0.028(3) 0.018(5) 0.000 0.000 0.0138(16)
C2 0.034(3) 0.041(3) 0.025(3) -0.003(2) 0.004(2) 0.021(3)
C3 0.045(4) 0.045(4) 0.032(3) 0.002(3) 0.004(3) 0.028(3)
C4 0.043(3) 0.044(4) 0.026(3) -0.001(3) 0.000(2) 0.028(3)
C5 0.048(4) 0.055(4) 0.024(3) -0.005(3) 0.000(3) 0.030(3)
C6 0.071(5) 0.059(5) 0.034(3) 0.001(3) -0.002(3) 0.048(4)
C7B 0.071(6) 0.057(6) 0.051(5) -0.011(4) -0.014(5) 0.034(5)
C8B 0.077(6) 0.058(6) 0.046(5) -0.009(4) -0.012(4) 0.033(5)
C9 0.074(5) 0.041(4) 0.025(3) -0.011(3) -0.008(3) 0.013(4)
C10A 0.055(5) 0.065(6) 0.038(5) -0.016(4) -0.002(4) 0.020(5)
C11A 0.052(5) 0.060(6) 0.040(5) -0.018(5) -0.001(4) 0.021(5)
N3 0.070(4) 0.054(4) 0.023(3) -0.011(3) -0.009(3) 0.028(3)
C7A 0.071(6) 0.057(6) 0.051(5) -0.011(4) -0.014(5) 0.034(5)
C8A 0.077(6) 0.058(6) 0.046(5) -0.009(4) -0.012(4) 0.033(5)
C12 0.052(4) 0.034(3) 0.029(3) 0.000(3) -0.001(3) 0.017(3)
C13 0.058(5) 0.044(4) 0.035(4) 0.005(3) 0.006(3) 0.015(3)
C14 0.048(4) 0.048(4) 0.053(4) 0.014(4) 0.006(4) 0.014(4)
C15 0.043(4) 0.051(4) 0.053(5) 0.002(4) -0.003(3) 0.020(4)
C16 0.045(4) 0.044(4) 0.041(4) -0.006(3) -0.007(3) 0.014(3)
C17 0.042(3) 0.032(3) 0.031(3) -0.006(2) 0.000(3) 0.013(3)
C18 0.049(4) 0.035(3) 0.039(4) 0.003(3) -0.004(3) 0.019(3)
C19 0.067(6) 0.051(5) 0.073(6) 0.000(4) -0.027(5) 0.028(4)
C20 0.097(10) 0.192(17) 0.173(18) -0.072(16) -0.055(11) 0.108(12)
B1 0.062(5) 0.035(4) 0.020(3) -0.002(3) -0.002(3) 0.014(4)
C10B 0.055(5) 0.065(6) 0.038(5) -0.016(4) -0.002(4) 0.020(5)
C11B 0.052(5) 0.060(6) 0.040(5) -0.018(5) -0.001(4) 0.021(5)

loop_
_atom_type_symbol
_atom_type_description
_atom_type_scat_dispersion_real
_atom_type_scat_dispersion_imag
_atom_type_scat_source
C C 0.0033 0.0016 'International Tables Vol C Tables 4.2.6.8 and 6.1.1.4'
H H 0.0000 0.0000 'International Tables Vol C Tables 4.2.6.8 and 6.1.1.4'
B B 0.0013 0.0007 'International Tables Vol C Tables 4.2.6.8 and 6.1.1.4'
Cu Cu 0.3201 1.2651 'International Tables Vol C Tables 4.2.6.8 and 6.1.1.4'
Fe Fe 0.3463 0.8444 'International Tables Vol C Tables 4.2.6.8 and 6.1.1.4'
N N 0.0061 0.0033 'International Tables Vol C Tables 4.2.6.8 and 6.1.1.4'
O O 0.0106 0.0060 'International Tables Vol C Tables 4.2.6.8 and 6.1.1.4'
S S 0.1246 0.1234 'International Tables Vol C Tables 4.2.6.8 and 6.1.1.4'
W W -0.8490 6.8722 'International Tables Vol C Tables 4.2.6.8 and 6.1.1.4'

loop_
_geom_angle_atom_site_label_1
_geom_angle_atom_site_label_2
_geom_angle_atom_site_label_3
_geom_angle
_geom_angle_site_symmetry_1
_geom_angle_site_symmetry_3
_geom_angle_publ_flag
Cu1 Cu1 Cu1 60.0 2_665 3_565 ?
W1 Cu1 Cu1 56.036(17) . 3_565 ?
W1 Cu1 Cu1 56.037(17) . 2_665 ?
S1 Cu1 Cu1 99.47(5) 2_665 3_565 ?
S1 Cu1 Cu1 48.41(6) . 3_565 ?
S1 Cu1 Cu1 48.31(6) 2_665 2_665 ?
S1 Cu1 Cu1 99.56(5) . 2_665 ?
S1 Cu1 W1 56.54(4) 2_665 . ?
S1 Cu1 W1 56.57(4) . . ?
S1 Cu1 S1 112.14(8) . 2_665 ?
N3 Cu1 Cu1 129.2(2) . 2_665 ?
N3 Cu1 Cu1 130.38(18) . 3_565 ?
N3 Cu1 W1 172.45(19) . . ?
N3 Cu1 S1 123.2(2) . . ?
N3 Cu1 S1 121.5(2) . 2_665 ?
N4 Fe2 N4 141.4(5) . 5_676 ?
N5 Fe2 N4 77.6(2) 5_676 5_676 ?
N5 Fe2 N4 77.6(2) . . ?
N5 Fe2 N4 84.6(3) 5_676 . ?
N5 Fe2 N4 84.6(3) . 5_676 ?
N5 Fe2 N5 124.3(4) 5_676 . ?
N5 Fe2 N6 142.4(3) . . ?
N5 Fe2 N6 142.4(3) 5_676 5_676 ?
N5 Fe2 N6 86.6(3) 5_676 . ?
N5 Fe2 N6 86.6(3) . 5_676 ?
N6 Fe2 N4 126.3(3) . 5_676 ?
N6 Fe2 N4 85.8(3) . . ?
N6 Fe2 N4 85.8(3) 5_676 5_676 ?
N6 Fe2 N4 126.3(3) 5_676 . ?
N6 Fe2 N6 76.4(4) . 5_676 ?
Cu1 W1 Cu1 67.93(3) 2_665 3_565 ?
Cu1 W1 Cu1 67.93(3) . 3_565 ?
Cu1 W1 Cu1 67.93(3) . 2_665 ?
S1 W1 Cu1 105.96(4) 2_665 3_565 ?
S1 W1 Cu1 105.96(4) . 2_665 ?
S1 W1 Cu1 105.96(4) 3_565 . ?
S1 W1 Cu1 52.64(5) . 3_565 ?
S1 W1 Cu1 52.54(5) 3_565 3_565 ?
S1 W1 Cu1 52.54(5) 2_665 2_665 ?
S1 W1 Cu1 52.64(5) 3_565 2_665 ?
S1 W1 Cu1 52.54(5) . . ?
S1 W1 Cu1 52.64(5) 2_665 . ?
S1 W1 S1 104.34(4) 2_665 3_565 ?
S1 W1 S1 104.34(4) 3_565 . ?
S1 W1 S1 104.34(4) 2_665 . ?
N2 W1 Cu1 138.56(13) 3_565 3_565 ?
N2 W1 Cu1 138.56(13) . . ?
N2 W1 Cu1 91.55(13) 2_665 . ?
N2 W1 Cu1 138.50(13) 2_665 3_565 ?
N2 W1 Cu1 138.56(13) 2_665 2_665 ?
N2 W1 Cu1 138.50(13) 3_565 . ?
N2 W1 Cu1 138.50(13) . 2_665 ?
N2 W1 Cu1 91.55(13) . 3_565 ?
N2 W1 Cu1 91.55(13) 3_565 2_665 ?
N2 W1 S1 86.07(14) 2_665 . ?
N2 W1 S1 162.48(13) . 2_665 ?
N2 W1 S1 162.48(13) 2_665 3_565 ?
N2 W1 S1 86.20(13) . . ?
N2 W1 S1 86.20(13) 3_565 3_565 ?
N2 W1 S1 86.07(14) 3_565 2_665 ?
N2 W1 S1 86.07(14) . 3_565 ?
N2 W1 S1 162.48(13) 3_565 . ?
N2 W1 S1 86.21(13) 2_665 2_665 ?
N2 W1 N2 80.53(19) 2_665 . ?
N2 W1 N2 80.53(19) 3_565 . ?
N2 W1 N2 80.53(19) 3_565 2_665 ?
Cu1 S1 Cu1 83.28(8) . 3_565 ?
Cu1 S1 W1 70.83(6) 3_565 . ?
Cu1 S1 W1 70.89(6) . . ?
O3 S2 O3 103.1(5) . 3_565 ?
O3 S2 O3 103.1(5) . 2_665 ?
O3 S2 O3 103.1(5) 2_665 3_565 ?
O3 S2 O4 115.2(5) 3_565 . ?
O3 S2 O4 115.2(5) . . ?
O3 S2 O4 115.2(5) 2_665 . ?
N4 O1 B1 110.8(5) . . ?
N6 O2 B1 113.4(6) . . ?
S2 O4 Cu1 136.69(15) . 3_565 ?
N5 O5 B1 113.2(5) . 5_676 ?
N2 N1 B2 121.0(6) . . ?
C2 N1 N2 110.5(5) . . ?
C2 N1 B2 128.4(6) . . ?
N1 N2 W1 120.5(4) . . ?
C4 N2 W1 133.8(4) . . ?
C4 N2 N1 105.7(5) . . ?
O1 N4 Fe2 124.8(5) . . ?
C12 N4 Fe2 118.9(5) . . ?
C12 N4 O1 115.7(6) . . ?
O5 N5 Fe2 123.7(4) . . ?
C17 N5 Fe2 120.0(4) . . ?
C17 N5 O5 116.2(6) . . ?
O2 N6 Fe2 123.1(5) . . ?
C18 N6 Fe2 120.0(5) . . ?
C18 N6 O2 116.4(6) . . ?
N1 B2 N1 109.0(4) 3_565 2_665 ?
N1 B2 N1 108.9(4) 3_565 . ?
N1 B2 N1 108.9(4) 2_665 . ?
N1 B2 H2 110.0 3_565 . ?
N1 B2 H2 110.0 . . ?
N1 B2 H2 110.0 2_665 . ?
N1 C2 C3 108.1(5) . . ?
N1 C2 C5 123.1(6) . . ?
C3 C2 C5 128.7(6) . . ?
C2 C3 H3 127.1 . . ?
C2 C3 C4 105.8(6) . . ?
C4 C3 H3 127.1 . . ?
N2 C4 C3 109.8(5) . . ?
N2 C4 C6 126.9(6) . . ?
C3 C4 C6 123.3(6) . . ?
C2 C5 H5A 109.5 . . ?
C2 C5 H5B 109.5 . . ?
C2 C5 H5C 109.5 . . ?
H5A C5 H5B 109.5 . . ?
H5A C5 H5C 109.5 . . ?
H5B C5 H5C 109.5 . . ?
C4 C6 H6A 109.5 . . ?
C4 C6 H6B 109.5 . . ?
C4 C6 H6C 109.5 . . ?
H6A C6 H6B 109.5 . . ?
H6A C6 H6C 109.5 . . ?
H6B C6 H6C 109.5 . . ?
C8B C7B H7B 119.2 . . ?
C8B C7B N3 122(2) . . ?
N3 C7B H7B 119.2 . . ?
C7B C8B H8B 123.7 . . ?
C7B C8B C9 113(2) . . ?
C9 C8B H8B 123.7 . . ?
C8B C9 B1 110.5(9) . . ?
C10A C9 C8A 120.0 . . ?
C10A C9 B1 120.8(6) . . ?
C8A C9 B1 118.2(6) . . ?
C10B C9 C8B 118.5(13) . . ?
C10B C9 B1 130.3(11) . . ?
C9 C10A H10A 120.0 . . ?
C11A C10A C9 120.0 . . ?
C11A C10A H10A 120.0 . . ?
C10A C11A H11A 120.0 . . ?
N3 C11A C10A 120.0 . . ?
N3 C11A H11A 120.0 . . ?
C7B N3 Cu1 110.1(9) . . ?
C11A N3 Cu1 118.0(4) . . ?
C11A N3 C7A 120.0 . . ?
C7A N3 Cu1 120.7(4) . . ?
C11B N3 Cu1 130.0(10) . . ?
C11B N3 C7B 118.1(13) . . ?
N3 C7A H7A 120.0 . . ?
C8A C7A N3 120.0 . . ?
C8A C7A H7A 120.0 . . ?
C9 C8A H8A 120.0 . . ?
C7A C8A C9 120.0 . . ?
C7A C8A H8A 120.0 . . ?
N4 C12 C13 126.0(6) . . ?
N4 C12 C17 111.0(6) . . ?
C17 C12 C13 123.0(6) . . ?
C12 C13 H13A 109.6 . . ?
C12 C13 H13B 109.6 . . ?
C12 C13 C14 110.4(6) . . ?
H13A C13 H13B 108.1 . . ?
C14 C13 H13A 109.6 . . ?
C14 C13 H13B 109.6 . . ?
C13 C14 H14A 109.0 . . ?
C13 C14 H14B 109.0 . . ?
C13 C14 C15 112.8(7) . . ?
H14A C14 H14B 107.8 . . ?
C15 C14 H14A 109.0 . . ?
C15 C14 H14B 109.0 . . ?
C14 C15 H15A 109.7 . . ?
C14 C15 H15B 109.7 . . ?
H15A C15 H15B 108.2 . . ?
C16 C15 C14 109.9(7) . . ?
C16 C15 H15A 109.7 . . ?
C16 C15 H15B 109.7 . . ?
C15 C16 H16A 109.3 . . ?
C15 C16 H16B 109.3 . . ?
H16A C16 H16B 108.0 . . ?
C17 C16 C15 111.5(6) . . ?
C17 C16 H16A 109.3 . . ?
C17 C16 H16B 109.3 . . ?
N5 C17 C12 112.2(6) . . ?
N5 C17 C16 125.7(6) . . ?
C12 C17 C16 122.1(6) . . ?
N6 C18 C18 111.6(4) . 5_676 ?
N6 C18 C19 125.3(7) . . ?
C18 C18 C19 123.1(5) 5_676 . ?
C18 C19 H19A 109.5 . . ?
C18 C19 H19B 109.5 . . ?
H19A C19 H19B 108.1 . . ?
C20 C19 C18 110.6(8) . . ?
C20 C19 H19A 109.5 . . ?
C20 C19 H19B 109.5 . . ?
C19 C20 H20A 106.9 . . ?
C19 C20 H20B 106.9 . . ?
C20 C20 C19 121.7(11) 5_676 . ?
C20 C20 H20A 106.9 5_676 . ?
C20 C20 H20B 106.9 5_676 . ?
H20A C20 H20B 106.7 . . ?
O1 B1 O5 110.8(7) . 5_676 ?
O1 B1 C9 112.1(6) . . ?
O2 B1 O1 110.3(7) . . ?
O2 B1 O5 110.8(6) . 5_676 ?
O2 B1 C9 107.8(6) . . ?
O5 B1 C9 104.9(6) 5_676 . ?
C9 C10B H10B 118.7 . . ?
C9 C10B C11B 123(2) . . ?
C11B C10B H10B 118.7 . . ?
N3 C11B C10B 126.1(19) . . ?
N3 C11B H11B 116.9 . . ?
C10B C11B H11B 116.9 . . ?

loop_
_geom_bond_atom_site_label_1
_geom_bond_atom_site_label_2
_geom_bond_distance
_geom_bond_site_symmetry_2
_geom_bond_publ_flag
Cu1 Cu1 2.9366(16) 2_665 ?
Cu1 Cu1 2.9366(16) 3_565 ?
Cu1 W1 2.6282(8) . ?
Cu1 S1 2.212(2) 2_665 ?
Cu1 S1 2.2080(19) . ?
Cu1 N3 1.941(4) . ?
Fe2 N4 1.923(6) 5_676 ?
Fe2 N4 1.923(6) . ?
Fe2 N5 1.896(6) . ?
Fe2 N5 1.896(6) 5_676 ?
Fe2 N6 1.918(7) . ?
Fe2 N6 1.918(7) 5_676 ?
W1 S1 2.3213(16) 3_565 ?
W1 S1 2.3213(16) 2_665 ?
W1 S1 2.3213(16) . ?
W1 N2 2.273(5) 3_565 ?
W1 N2 2.273(5) 2_665 ?
W1 N2 2.273(5) . ?
S2 O3 1.446(11) . ?
S2 O3 1.445(11) 3_565 ?
S2 O3 1.445(11) 2_665 ?
S2 O4 1.479(10) . ?
O1 N4 1.384(7) . ?
O1 B1 1.471(10) . ?
O2 N6 1.376(7) . ?
O2 B1 1.468(12) . ?
O5 N5 1.371(6) . ?
O5 B1 1.480(10) 5_676 ?
N1 N2 1.380(6) . ?
N1 B2 1.521(6) . ?
N1 C2 1.343(8) . ?
N2 C4 1.353(8) . ?
N4 C12 1.315(9) . ?
N5 C17 1.300(9) . ?
N6 C18 1.292(10) . ?
B2 H2 1.0000 . ?
C2 C3 1.376(9) . ?
C2 C5 1.495(8) . ?
C3 H3 0.9500 . ?
C3 C4 1.403(9) . ?
C4 C6 1.496(9) . ?
C5 H5A 0.9800 . ?
C5 H5B 0.9800 . ?
C5 H5C 0.9800 . ?
C6 H6A 0.9800 . ?
C6 H6B 0.9800 . ?
C6 H6C 0.9800 . ?
C7B H7B 0.9500 . ?
C7B C8B 1.40(3) . ?
C7B N3 1.43(2) . ?
C8B H8B 0.9500 . ?
C8B C9 1.59(3) . ?
C9 C10A 1.3900 . ?
C9 C8A 1.3900 . ?
C9 B1 1.630(8) . ?
C9 C10B 1.24(2) . ?
C10A H10A 0.9500 . ?
C10A C11A 1.3900 . ?
C11A H11A 0.9500 . ?
C11A N3 1.3900 . ?
N3 C7A 1.3900 . ?
N3 C11B 1.24(2) . ?
C7A H7A 0.9500 . ?
C7A C8A 1.3900 . ?
C8A H8A 0.9500 . ?
C12 C13 1.498(10) . ?
C12 C17 1.430(9) . ?
C13 H13A 0.9900 . ?
C13 H13B 0.9900 . ?
C13 C14 1.527(11) . ?
C14 H14A 0.9900 . ?
C14 H14B 0.9900 . ?
C14 C15 1.526(12) . ?
C15 H15A 0.9900 . ?
C15 H15B 0.9900 . ?
C15 C16 1.527(11) . ?
C16 H16A 0.9900 . ?
C16 H16B 0.9900 . ?
C16 C17 1.487(9) . ?
C18 C18 1.416(14) 5_676 ?
C18 C19 1.510(11) . ?
C19 H19A 0.9900 . ?
C19 H19B 0.9900 . ?
C19 C20 1.491(16) . ?
C20 C20 1.38(3) 5_676 ?
C20 H20A 0.9900 . ?
C20 H20B 0.9900 . ?
C10B H10B 0.9500 . ?
C10B C11B 1.38(3) . ?
C11B H11B 0.9500 . ?

loop_
_geom_torsion_atom_site_label_1
_geom_torsion_atom_site_label_2
_geom_torsion_atom_site_label_3
_geom_torsion_atom_site_label_4
_geom_torsion
_geom_torsion_site_symmetry_1
_geom_torsion_site_symmetry_2
_geom_torsion_site_symmetry_3
_geom_torsion_site_symmetry_4
_geom_torsion_publ_flag
Cu1 N3 C7A C8A 167.0(4) . . . . ?
Cu1 N3 C11B C10B -168.8(13) . . . . ?
Fe2 N4 C12 C13 173.6(6) . . . . ?
Fe2 N4 C12 C17 -6.8(9) . . . . ?
Fe2 N5 C17 C12 0.2(9) . . . . ?
Fe2 N5 C17 C16 179.0(6) . . . . ?
Fe2 N6 C18 C18 -4.8(10) . . . 5_676 ?
Fe2 N6 C18 C19 174.9(6) . . . . ?
W1 N2 C4 C3 174.9(5) . . . . ?
W1 N2 C4 C6 -1.3(11) . . . . ?
O1 N4 C12 C13 2.4(12) . . . . ?
O1 N4 C12 C17 -178.0(7) . . . . ?
O2 N6 C18 C18 -177.1(7) . . . 5_676 ?
O2 N6 C18 C19 2.6(11) . . . . ?
O3 S2 O4 Cu1 -170.0(5) . . . 3_565 ?
O3 S2 O4 Cu1 70.0(5) 3_565 . . 3_565 ?
O3 S2 O4 Cu1 -50.0(5) 2_665 . . 3_565 ?
O5 N5 C17 C12 -176.2(6) . . . . ?
O5 N5 C17 C16 2.6(11) . . . . ?
N1 N2 C4 C3 -2.2(7) . . . . ?
N1 N2 C4 C6 -178.4(7) . . . . ?
N1 C2 C3 C4 -1.1(8) . . . . ?
N2 N1 B2 N1 -62.9(6) . . . 3_565 ?
N2 N1 B2 N1 55.9(7) . . . 2_665 ?
N2 N1 C2 C3 -0.3(7) . . . . ?
N2 N1 C2 C5 179.9(6) . . . . ?
N4 Fe2 N5 O5 -41.2(6) 5_676 . . . ?
N4 Fe2 N5 O5 173.2(7) . . . . ?
N4 Fe2 N5 C17 142.6(6) 5_676 . . . ?
N4 Fe2 N5 C17 -2.9(6) . . . . ?
N4 O1 B1 O2 66.4(9) . . . . ?
N4 O1 B1 O5 -56.7(9) . . . 5_676 ?
N4 O1 B1 C9 -173.5(7) . . . . ?
N4 C12 C13 C14 163.4(8) . . . . ?
N4 C12 C17 N5 4.1(10) . . . . ?
N4 C12 C17 C16 -174.8(7) . . . . ?
N5 Fe2 N5 O5 -112.2(6) 5_676 . . . ?
N5 Fe2 N5 C17 71.6(6) 5_676 . . . ?
N6 Fe2 N5 O5 44.9(6) 5_676 . . . ?
N6 Fe2 N5 O5 107.3(6) . . . . ?
N6 Fe2 N5 C17 -131.3(6) 5_676 . . . ?
N6 Fe2 N5 C17 -68.9(8) . . . . ?
N6 O2 B1 O1 -60.4(8) . . . . ?
N6 O2 B1 O5 62.6(8) . . . 5_676 ?
N6 O2 B1 C9 176.9(6) . . . . ?
N6 C18 C19 C20 -176.1(12) . . . . ?
B2 N1 N2 W1 5.7(6) . . . . ?
B2 N1 N2 C4 -176.8(5) . . . . ?
B2 N1 C2 C3 177.9(5) . . . . ?
B2 N1 C2 C5 -2.0(10) . . . . ?
C2 N1 N2 W1 -176.0(4) . . . . ?
C2 N1 N2 C4 1.5(7) . . . . ?
C2 N1 B2 N1 119.2(8) . . . 3_565 ?
C2 N1 B2 N1 -122.1(8) . . . 2_665 ?
C2 C3 C4 N2 2.1(8) . . . . ?
C2 C3 C4 C6 178.5(7) . . . . ?
C5 C2 C3 C4 178.8(7) . . . . ?
C7B C8B C9 B1 -171.4(13) . . . . ?
C7B C8B C9 C10B 0.2(14) . . . . ?
C7B N3 C11B C10B -6(3) . . . . ?
C8B C7B N3 Cu1 171.5(14) . . . . ?
C8B C7B N3 C11B 5(2) . . . . ?
C8B C9 B1 O1 -129.4(10) . . . . ?
C8B C9 B1 O2 -7.9(10) . . . . ?
C8B C9 B1 O5 110.2(10) . . . 5_676 ?
C8B C9 C10B C11B -0.3(17) . . . . ?
C9 C10A C11A N3 0.0 . . . . ?
C9 C10B C11B N3 3(3) . . . . ?
C10A C9 C8A C7A 0.0 . . . . ?
C10A C9 B1 O1 98.1(8) . . . . ?
C10A C9 B1 O2 -140.3(7) . . . . ?
C10A C9 B1 O5 -22.2(9) . . . 5_676 ?
C10A C11A N3 Cu1 -167.4(4) . . . . ?
C10A C11A N3 C7A 0.0 . . . . ?
C11A N3 C7A C8A 0.0 . . . . ?
N3 C7B C8B C9 -3(2) . . . . ?
N3 C7A C8A C9 0.0 . . . . ?
C8A C9 C10A C11A 0.0 . . . . ?
C8A C9 B1 O1 -93.2(9) . . . . ?
C8A C9 B1 O2 28.4(8) . . . . ?
C8A C9 B1 O5 146.5(7) . . . 5_676 ?
C12 C13 C14 C15 45.2(10) . . . . ?
C13 C12 C17 N5 -176.3(7) . . . . ?
C13 C12 C17 C16 4.9(12) . . . . ?
C13 C14 C15 C16 -64.0(10) . . . . ?
C14 C15 C16 C17 49.2(9) . . . . ?
C15 C16 C17 N5 159.8(8) . . . . ?
C15 C16 C17 C12 -21.5(10) . . . . ?
C17 C12 C13 C14 -16.1(11) . . . . ?
C18 C18 C19 C20 3.5(16) 5_676 . . . ?
C18 C19 C20 C20 -26(3) . . . 5_676 ?
B1 O1 N4 Fe2 -7.9(10) . . . . ?
B1 O1 N4 C12 162.7(8) . . . . ?
B1 O2 N6 Fe2 -4.4(8) . . . . ?
B1 O2 N6 C18 167.6(6) . . . . ?
B1 O5 N5 Fe2 -4.1(9) 5_676 . . . ?
B1 O5 N5 C17 172.2(7) 5_676 . . . ?
B1 C9 C10A C11A 168.5(6) . . . . ?
B1 C9 C8A C7A -168.8(6) . . . . ?
B1 C9 C10B C11B 169.3(13) . . . . ?
C10B C9 B1 O1 60.3(14) . . . . ?
C10B C9 B1 O2 -178.1(11) . . . . ?
C10B C9 B1 O5 -60.1(13) . . . 5_676 ?
